data_7245124
loop_
_publ_author_name
'Zhang, Lu'
'Dong, Wen-Shuai'
'Lu, Zu-Jia'
'Wang, Tingwei'
'Zhang, Chao'
'Zhou, Zun-ning'
'Zhang, Jianguo'

_publ_section_title
;
 Synthesis and Characterization of Thermally Stable Energetic Complexes
 with 3,5-diaminopyrazolone-4-oxime as Nitrogen-Rich Ligand
;
_journal_name_full CrystEngComm
_journal_paper_doi 10.1039/D2CE00715K
_journal_year 2022
_chemical_formula_sum 'C6 H14 Co N12 O10'
_chemical_formula_weight 473.220
_space_group_IT_number 14
_space_group_name_Hall '-P 2ybc'
_space_group_name_H-M_alt 'P 1 21/c 1'
_symmetry_Int_Tables_number 14
_symmetry_space_group_name_Hall '-P 2ybc'
_symmetry_space_group_name_H-M 'P 1 21/c 1'
_audit_creation_date 2019-06-04
_audit_creation_method 'Olex2 1.2'
_audit_update_record
;
2022-03-18 deposited with the CCDC.	2022-06-27 downloaded from the CCDC.
;
_cell_angle_alpha 90.000
_cell_angle_beta 98.28(3)
_cell_angle_gamma 90.000
_cell_formula_units_Z 2
_cell_length_a 9.3237(19)
_cell_length_b 12.028(2)
_cell_length_c 7.2810(15)
_cell_volume 808.0(3)
_refine_ls_R_factor_all 0.071
_cod_data_source_file d2ce00715k2.cif
_cod_data_source_block a
_cod_original_sg_symbol_Hall -P_2ybc
_cod_database_code 7245124

loop_
_symmetry_equiv_pos_site_id
_symmetry_equiv_pos_as_xyz
1 x,y,z
2 -x,1/2+y,1/2-z
3 -x,-y,-z
4 x,1/2-y,1/2+z

loop_
_atom_site_aniso_label
_atom_site_aniso_U_11
_atom_site_aniso_U_22
_atom_site_aniso_U_33
_atom_site_aniso_U_12
_atom_site_aniso_U_13
_atom_site_aniso_U_23
Co1 0.0176(4) 0.0208(4) 0.0231(4) -0.0005(3) -0.0012(3) -0.0003(3)
O2 0.0214(14) 0.0173(14) 0.0251(15) 0.0023(11) -0.0059(11) 0.0044(11)
O5 0.0249(14) 0.0214(14) 0.0198(14) 0.0054(11) 0.0057(11) 0.0010(11)
N6 0.0143(14) 0.0160(15) 0.0166(15) -0.0020(11) -0.0031(11) 0.0015(12)
O3 0.0371(17) 0.0176(14) 0.0227(15) 0.0027(12) -0.0001(13) -0.0013(11)
O4 0.0271(14) 0.0195(14) 0.0145(13) 0.0017(11) -0.0068(11) 0.0026(10)
N2 0.0140(15) 0.0185(17) 0.0286(18) -0.0008(12) -0.0043(13) 0.0026(13)
N4 0.0172(15) 0.0197(17) 0.0313(19) 0.0000(13) -0.0056(14) -0.0012(14)
N5 0.0183(16) 0.0281(19) 0.0212(17) -0.0084(14) 0.0019(13) -0.0048(14)
O1 0.0212(15) 0.0349(19) 0.041(2) -0.0051(13) -0.0054(13) -0.0046(15)
C2 0.0141(17) 0.0233(19) 0.0194(19) -0.0029(14) -0.0018(14) -0.0002(15)
N1 0.0093(14) 0.0206(16) 0.0234(17) 0.0007(12) -0.0019(12) 0.0010(13)
C3 0.0139(16) 0.0197(18) 0.0166(18) -0.0041(13) 0.0000(13) -0.0008(14)
C1 0.0154(17) 0.025(2) 0.0172(18) -0.0006(15) 0.0003(14) -0.0002(15)
N3 0.0166(16) 0.0273(19) 0.034(2) -0.0023(14) -0.0079(14) 0.0014(15)

loop_
_atom_site_label
_atom_site_type_symbol
_atom_site_fract_x
_atom_site_fract_y
_atom_site_fract_z
_atom_site_occupancy
_atom_site_symmetry_multiplicity
_atom_site_Wyckoff_symbol
_atom_site_attached_hydrogens
_atom_site_calc_flag
_atom_site_thermal_displace_type
_atom_site_U_iso_or_equiv
Co1 Co 0.0000 0.0000 0.0000 1.000 2 a ? d Uani 0.0209(3)
O2 O 0.2037(3) -0.2034(2) 0.4483(4) 1.000 4 e ? d Uani 0.0222(6)
O5 O -0.0927(3) 0.1015(2) 0.1950(4) 1.000 4 e ? d Uani 0.0218(6)
H5A H -0.1248 0.0921 0.2959 1.000 4 e ? d Uiso 0.02600
H5B H -0.1404 0.1598 0.1664 1.000 4 e ? d Uiso 0.02600
N6 N 0.1486(3) -0.1196(3) 0.3642(4) 1.000 4 e ? d Uani 0.0162(6)
O3 O 0.1468(4) -0.0293(2) 0.4444(4) 1.000 4 e ? d Uani 0.0263(7)
O4 O 0.0937(3) -0.1290(2) 0.1954(4) 1.000 4 e ? d Uani 0.0213(6)
N2 N 0.3374(3) 0.0455(3) 0.1349(5) 1.000 4 e ? d Uani 0.0211(7)
H2 H 0.3425 -0.0250 0.1328 1.000 4 e ? d Uiso 0.02500
N4 N 0.1357(4) 0.2840(3) 0.0013(5) 1.000 4 e ? d Uani 0.0236(7)
H4A H 0.1627 0.3515 0.0120 1.000 4 e ? d Uiso 0.02800
H4B H 0.0632 0.2595 -0.0716 1.000 4 e ? d Uiso 0.02800
N5 N 0.4335(4) 0.3272(3) 0.2094(5) 1.000 4 e ? d Uani 0.0226(7)
O1 O 0.5590(3) 0.3279(3) 0.3060(5) 1.000 4 e ? d Uani 0.0334(8)
C2 C 0.3765(4) 0.2261(3) 0.1681(5) 1.000 4 e ? d Uani 0.0193(8)
N1 N 0.2093(3) 0.0977(3) 0.0475(5) 1.000 4 e ? d Uani 0.0182(7)
C3 C 0.2341(4) 0.2053(3) 0.0652(5) 1.000 4 e ? d Uani 0.0169(7)
C1 C 0.4368(4) 0.1177(3) 0.2078(5) 1.000 4 e ? d Uani 0.0193(8)
N3 N 0.5658(4) 0.0909(3) 0.2980(5) 1.000 4 e ? d Uani 0.0271(8)
H3A H 0.5774 0.0214 0.3159 1.000 4 e ? d Uiso 0.03300
H3B H 0.6309 0.1365 0.3438 1.000 4 e ? d Uiso 0.03300

loop_
_atom_type_symbol
_atom_type_oxidation_number
_atom_type_radius_bond
Co ? 1.200
O ? 1.200
H ? 1.200
N ? 1.200
C ? 1.200

loop_
_geom_angle_atom_site_label_1
_geom_angle_atom_site_label_2
_geom_angle_atom_site_label_3
_geom_angle_site_symmetry_1
_geom_angle_site_symmetry_2
_geom_angle_site_symmetry_3
_geom_angle
_geom_angle_publ_flag
O5 Co1 O5 3 . . 180.0(1) no
O5 Co1 O4 . . . 97.68(10) no
O5 Co1 O4 3 . . 82.32(10) no
O5 Co1 O4 . . 3 82.32(10) no
O5 Co1 O4 3 . 3 97.68(10) no
O5 Co1 N1 3 . 3 91.38(11) no
O5 Co1 N1 3 . . 88.62(11) no
O5 Co1 N1 . . 3 88.62(11) no
O5 Co1 N1 . . . 91.38(11) no
O4 Co1 O4 3 . . 180.0() no
O4 Co1 N1 3 . 3 90.80(11) no
O4 Co1 N1 3 . . 89.20(11) no
O4 Co1 N1 . . 3 89.20(11) no
O4 Co1 N1 . . . 90.80(11) no
N1 Co1 N1 3 . . 180.00(11) no
Co1 O5 H5A . . . 136.90(25) no
Co1 O5 H5B . . . 124.05(22) no
H5A O5 H5B . . . 94.96(27) no
O2 N6 O4 . . . 118.90(29) no
O3 N6 O2 . . . 120.67(33) no
O3 N6 O4 . . . 120.43(30) no
N6 O4 Co1 . . . 129.21(23) no
N1 N2 H2 . . . 118.69(34) no
C1 N2 H2 . . . 128.62(38) no
C1 N2 N1 . . . 112.68(29) no
H4A N4 H4B . . . 125.93(44) no
C3 N4 H4A . . . 117.34(37) no
C3 N4 H4B . . . 114.27(38) no
O1 N5 C2 . . . 115.55(35) no
N5 C2 C3 . . . 125.12(34) no
N5 C2 C1 . . . 130.34(34) no
C1 C2 C3 . . . 104.53(31) no
N2 N1 Co1 . . . 119.44(20) no
C3 N1 Co1 . . . 131.35(26) no
C3 N1 N2 . . . 105.46(32) no
N4 C3 C2 . . . 125.61(35) no
N1 C3 N4 . . . 123.55(35) no
N1 C3 C2 . . . 110.79(32) no
N2 C1 C2 . . . 106.52(32) no
N2 C1 N3 . . . 124.91(35) no
N3 C1 C2 . . . 128.57(35) no
C1 N3 H3A . . . 113.67(38) no
C1 N3 H3B . . . 125.72(40) no
H3A N3 H3B . . . 120.42(42) no

loop_
_geom_bond_atom_site_label_1
_geom_bond_atom_site_label_2
_geom_bond_site_symmetry_1
_geom_bond_site_symmetry_2
_geom_bond_distance
_geom_bond_publ_flag
Co1 O5 . 3 2.1463(29) no
Co1 O5 . . 2.1463(29) no
Co1 O4 . 3 2.1993(26) no
Co1 O4 . . 2.1993(26) no
Co1 N1 . 3 2.2615(30) no
Co1 N1 . . 2.2615(30) no
O2 N6 . . 1.2507(41) no
O5 H5A . . 0.8399(30) no
O5 H5B . . 0.8404(25) no
N6 O3 . . 1.2344(43) no
N6 O4 . . 1.2665(39) no
N2 H2 . . 0.8496(36) no
N2 N1 . . 1.4166(42) no
N2 C1 . . 1.3241(48) no
N4 H4A . . 0.8503(36) no
N4 H4B . . 0.8498(35) no
N4 C3 . . 1.3533(50) no
N5 O1 . . 1.2755(45) no
N5 C2 . . 1.3437(51) no
C2 C3 . . 1.4492(50) no
C2 C1 . . 1.4328(51) no
N1 C3 . . 1.3178(51) no
C1 N3 . . 1.3245(50) no
N3 H3A . . 0.8505(36) no
N3 H3B . . 0.8498(35) no

loop_
_geom_torsion_atom_site_label_1
_geom_torsion_atom_site_label_2
_geom_torsion_atom_site_label_3
_geom_torsion_atom_site_label_4
_geom_torsion_site_symmetry_1
_geom_torsion_site_symmetry_2
_geom_torsion_site_symmetry_3
_geom_torsion_site_symmetry_4
_geom_torsion
_geom_torsion_publ_flag
Co1 N1 C3 N4 . . . . -21.62(57) no
Co1 N1 C3 C2 . . . . 155.86(27) no
O2 N6 O4 Co1 . . . . -175.98(23) no
O3 N6 O4 Co1 . . . . 4.47(48) no
N2 N1 C3 N4 . . . . -178.97(35) no
N2 N1 C3 C2 . . . . -1.50(41) no
N5 C2 C3 N4 . . . . -2.48(62) no
N5 C2 C3 N1 . . . . -179.89(36) no
N5 C2 C1 N2 . . . . -179.14(39) no
N5 C2 C1 N3 . . . . 0.55(69) no
O1 N5 C2 C3 . . . . 178.02(36) no
O1 N5 C2 C1 . . . . -3.29(61) no
N1 N2 C1 C2 . . . . -0.66(42) no
N1 N2 C1 N3 . . . . 179.64(36) no
C3 C2 C1 N2 . . . . -0.25(40) no
C3 C2 C1 N3 . . . . 179.44(38) no
C1 N2 N1 Co1 . . . . -159.24(26) no
C1 N2 N1 C3 . . . . 1.38(43) no
C1 C2 C3 N4 . . . . 178.56(36) no
C1 C2 C3 N1 . . . . 1.14(42) no
